data_4003542
loop_
_publ_author_name
'O&#x2019;Brien, Nathan J.'
'Rouf, Polla'
'Samii, Rouzbeh'
'R\"onnby, Karl'
'Buttera, Sydney C.'
'Hsu, Chih-Wei'
'Ivanov, Ivan G.'
'Kessler, Vadim'
'Ojam\"ae, Lars'
'Pedersen, Henrik'

_publ_section_title
;
 In Situ Activation of an Indium(III) Triazenide Precursor for Epitaxial
 Growth of Indium Nitride by Atomic Layer Deposition
;
_journal_name_full 'Chemistry of Materials'
_journal_paper_doi 10.1021/acs.chemmater.9b05171
_journal_year 2020
_chemical_formula_sum 'C18 H42 In N9'
_chemical_formula_weight 499.42
_space_group_crystal_system orthorhombic
_space_group_IT_number 62
_space_group_name_Hall '-P 2ac 2n'
_space_group_name_H-M_alt 'P n m a'
_atom_sites_solution_hydrogens geom
_audit_creation_method SHELXL-2018/3
_cell_angle_alpha 90
_cell_angle_beta 90
_cell_angle_gamma 90
_cell_formula_units_Z 4
_cell_length_a 17.575(8)
_cell_length_b 16.067(7)
_cell_length_c 9.310(4)
_cell_measurement_reflns_used 7011
_cell_measurement_temperature 296(2)
_cell_measurement_theta_max 25.19
_cell_measurement_theta_min 2.48
_cell_volume 2629(2)
_computing_cell_refinement 'Bruker SAINTPLUS'
_computing_data_collection 'Bruker Apex2'
_computing_data_reduction 'Bruker SAINTPLUS'
_computing_molecular_graphics 'Bruker SHELXTL'
_computing_publication_material 'Bruker SHELXTL'
_computing_structure_refinement 'SHELXL-2018/3 (Sheldrick, 2018)'
_computing_structure_solution 'Bruker SHELXTL'
_diffrn_ambient_temperature 296(2)
_diffrn_measured_fraction_theta_full 0.978
_diffrn_measured_fraction_theta_max 0.978
_diffrn_measurement_device_type 'Bruker D8 SMART Apex2 CCD'
_diffrn_measurement_method 'Omega scan'
_diffrn_radiation_type MoK\a
_diffrn_radiation_wavelength 0.71073
_diffrn_reflns_av_R_equivalents 0.0412
_diffrn_reflns_av_unetI/netI 0.0303
_diffrn_reflns_Laue_measured_fraction_full 0.978
_diffrn_reflns_Laue_measured_fraction_max 0.978
_diffrn_reflns_limit_h_max 21
_diffrn_reflns_limit_h_min -21
_diffrn_reflns_limit_k_max 18
_diffrn_reflns_limit_k_min -19
_diffrn_reflns_limit_l_max 11
_diffrn_reflns_limit_l_min -11
_diffrn_reflns_number 14756
_diffrn_reflns_point_group_measured_fraction_full 0.978
_diffrn_reflns_point_group_measured_fraction_max 0.978
_diffrn_reflns_theta_full 25.242
_diffrn_reflns_theta_max 25.249
_diffrn_reflns_theta_min 2.782
_diffrn_source 'sealed tube'
_exptl_absorpt_coefficient_mu 0.919
_exptl_absorpt_correction_T_max 0.867
_exptl_absorpt_correction_T_min 0.751
_exptl_absorpt_correction_type empirical
_exptl_absorpt_process_details 'Bruker SADABS'
_exptl_crystal_colour colorless
_exptl_crystal_density_diffrn 1.262
_exptl_crystal_density_meas ?
_exptl_crystal_density_method 'not measured'
_exptl_crystal_description block
_exptl_crystal_F_000 1048
_exptl_crystal_size_max 0.330
_exptl_crystal_size_mid 0.240
_exptl_crystal_size_min 0.160
_exptl_transmission_factor_max 0.867
_exptl_transmission_factor_min 0.751
_refine_diff_density_max 0.645
_refine_diff_density_min -0.742
_refine_diff_density_rms 0.136
_refine_ls_extinction_method none
_refine_ls_goodness_of_fit_ref 0.986
_refine_ls_hydrogen_treatment constr
_refine_ls_matrix_type full
_refine_ls_number_parameters 166
_refine_ls_number_reflns 2424
_refine_ls_number_restraints 227
_refine_ls_restrained_S_all 1.040
_refine_ls_R_factor_all 0.1061
_refine_ls_R_factor_gt 0.0945
_refine_ls_shift/su_max 0.001
_refine_ls_shift/su_mean 0.000
_refine_ls_structure_factor_coef Fsqd
_refine_ls_weighting_details 'w=1/[\s^2^(Fo^2^)+(0.0939P)^2^+16.6490P] where P=(Fo^2^+2Fc^2^)/3'
_refine_ls_weighting_scheme calc
_refine_ls_wR_factor_gt 0.2309
_refine_ls_wR_factor_ref 0.2368
_reflns_Friedel_coverage 0.000
_reflns_number_gt 1944
_reflns_number_total 2424
_reflns_threshold_expression 'I > 2\s(I)'
_cod_data_source_file cm9b05171_si_002.cif
_cod_data_source_block shelx
_cod_depositor_comments
;
The following automatic conversions were performed:

data item '_exptl_absorpt_correction_type' value 'Empirical' was
changed to 'empirical' in accordance with the
/home/data/users/saulius/crontab/automatic-downloads/rss-feeds/ACS/lib/dictionaries/cif_core.dic
dictionary named 'cif_core.dic' version 2.4.2 last updated on
2011-04-26.

data item '_exptl_crystal_density_meas' value 'not measured' was
changed to '?' -- the value is perceived as not measured.

Automatic conversion script
Id: cif_fix_values 7556 2019-12-06 15:28:31Z antanas 
;
_cod_database_code 4003542
_shelx_shelxl_version_number 2018/3
_shelx_space_group_comment
;
The symmetry employed for this shelxl refinement is uniquely defined
by the following loop, which should always be used as a source of
symmetry information in preference to the above space-group names.
They are only intended as comments.
;
_shelx_estimated_absorpt_t_min 0.751
_shelx_estimated_absorpt_t_max 0.867
_exptl_absorpt_special_details 'Bruker SADABS'

loop_
_space_group_symop_operation_xyz
'x, y, z'
'-x+1/2, -y, z+1/2'
'-x, y+1/2, -z'
'x+1/2, -y+1/2, -z+1/2'
'-x, -y, -z'
'x-1/2, y, -z-1/2'
'x, -y-1/2, z'
'-x-1/2, y-1/2, z-1/2'

loop_
_atom_site_label
_atom_site_type_symbol
_atom_site_fract_x
_atom_site_fract_y
_atom_site_fract_z
_atom_site_U_iso_or_equiv
_atom_site_adp_type
_atom_site_occupancy
_atom_site_site_symmetry_order
_atom_site_calc_flag
_atom_site_refinement_flags_posn
_atom_site_refinement_flags_adp
_atom_site_refinement_flags_occupancy
_atom_site_disorder_assembly
_atom_site_disorder_group
In1 In 0.12493(5) 0.250000 0.88748(9) 0.0756(4) Uani 1 2 d S TU P . .
C2 C 0.2400(9) 0.0831(10) 1.0382(19) 0.151(4) Uani 1 1 d D U . . .
N3 N 0.1183(14) 0.167(2) 1.136(3) 0.154(6) Uani 0.5 1 d . U P . .
N4 N 0.0099(16) 0.250000 0.668(3) 0.251(9) Uani 1 2 d S TU P . .
C5 C 0.258(2) 0.250000 0.598(3) 0.194(11) Uani 1 2 d S TU P . .
N6 N 0.219(3) 0.280(2) 0.739(4) 0.162(9) Uani 0.25 1 d D U P . .
N7 N 0.113(2) 0.168(3) 0.640(4) 0.219(6) Uani 0.5 1 d . U P . .
N8 N 0.207(3) 0.1488(18) 0.937(6) 0.137(4) Uani 0.25 1 d D U P . .
N9 N 0.081(3) 0.250000 1.115(4) 0.160(7) Uani 0.5 2 d S TU P . .
N10 N 0.174(3) 0.158(3) 1.020(5) 0.134(4) Uani 0.25 1 d . U P . .
C11 C 0.030(2) 0.250000 1.224(4) 0.243(12) Uani 1 2 d S TU P . .
N11 N 0.2470(14) 0.1517(18) 0.799(3) 0.158(8) Uani 0.5 1 d . U P . .
C13 C -0.0312(18) 0.053(2) 0.855(3) 0.289(8) Uani 1 1 d D U . . .
H13A H -0.074098 0.079996 0.899209 0.433 Uiso 1 1 calc R U . . .
H13B H -0.045580 -0.001674 0.824443 0.433 Uiso 1 1 calc R U . . .
H13C H 0.009556 0.049196 0.923509 0.433 Uiso 1 1 calc R U . . .
C5A C 0.254(2) 0.1755(18) 0.544(3) 0.355(19) Uani 1 1 d D U . . .
H5A1 H 0.259521 0.135349 0.619920 0.532 Uiso 1 1 calc R U . . .
H5A2 H 0.205337 0.168058 0.498652 0.532 Uiso 1 1 calc R U . . .
H5A3 H 0.293648 0.168056 0.474942 0.532 Uiso 1 1 calc R U . . .
N7A N 0.0366(10) 0.1794(13) 0.763(2) 0.212(5) Uani 1 1 d . U . . .
C14 C 0.1882(11) 0.0072(10) 1.051(2) 0.190(5) Uani 1 1 d D U . . .
H14A H 0.141171 0.017787 1.002220 0.285 Uiso 1 1 calc R U . . .
H14B H 0.212756 -0.040281 1.009267 0.285 Uiso 1 1 calc R U . . .
H14C H 0.178086 -0.003673 1.150972 0.285 Uiso 1 1 calc R U . . .
C21A C 0.002(3) 0.179(2) 1.215(5) 0.45(2) Uani 1 1 d . U . . .
H21A H 0.041701 0.138228 1.228443 0.678 Uiso 1 1 calc R U . . .
H21B H -0.036216 0.171554 1.286851 0.678 Uiso 1 1 calc R U . . .
H21C H -0.019987 0.171553 1.121270 0.678 Uiso 1 1 calc R U . . .
C13A C 0.0594(15) 0.0427(17) 0.691(3) 0.271(8) Uani 1 1 d D U . . .
H13D H 0.087075 0.061103 0.608425 0.406 Uiso 1 1 calc R U . . .
H13E H 0.093267 0.039542 0.772237 0.406 Uiso 1 1 calc R U . . .
H13F H 0.038131 -0.011329 0.673171 0.406 Uiso 1 1 calc R U . . .
C24 C 0.3074(11) 0.1368(12) 1.056(2) 0.187(5) Uani 1 1 d . U . . .
H24A H 0.342874 0.110561 1.119789 0.280 Uiso 1 1 calc R U . . .
H24B H 0.331179 0.145190 0.963916 0.280 Uiso 1 1 calc R U . . .
H24C H 0.292180 0.189507 1.094627 0.280 Uiso 1 1 calc R U . . .
C18 C -0.0048(13) 0.1044(15) 0.724(2) 0.224(6) Uani 1 1 d D U . . .

loop_
_atom_site_aniso_label
_atom_site_aniso_U_11
_atom_site_aniso_U_22
_atom_site_aniso_U_33
_atom_site_aniso_U_23
_atom_site_aniso_U_13
_atom_site_aniso_U_12
In1 0.0716(6) 0.0806(6) 0.0745(6) 0.000 -0.0017(4) 0.000
C2 0.151(4) 0.151(4) 0.151(4) 0.0012(10) -0.0006(10) 0.0015(10)
N3 0.146(15) 0.175(17) 0.141(8) 0.054(11) 0.025(8) -0.013(10)
N4 0.201(16) 0.309(16) 0.24(2) 0.000 -0.126(13) 0.000
C5 0.23(2) 0.25(3) 0.101(14) 0.000 0.083(14) 0.000
N6 0.20(2) 0.15(2) 0.136(19) -0.014(9) 0.092(17) -0.027(18)
N7 0.254(14) 0.257(15) 0.148(7) -0.069(9) -0.049(8) -0.017(10)
N8 0.137(4) 0.137(4) 0.137(4) -0.0005(10) 0.0004(10) 0.0009(10)
N9 0.17(2) 0.179(17) 0.128(9) 0.000 0.072(11) 0.000
N10 0.134(4) 0.134(4) 0.133(4) 0.0006(10) 0.0000(10) 0.0000(10)
C11 0.31(3) 0.24(2) 0.187(18) 0.000 0.164(19) 0.000
N11 0.133(15) 0.19(2) 0.157(13) 0.010(14) 0.021(12) 0.068(13)
C13 0.289(9) 0.289(9) 0.290(9) -0.001(2) 0.001(2) -0.001(2)
C5A 0.48(4) 0.32(3) 0.26(3) -0.12(2) 0.23(3) -0.05(3)
N7A 0.173(9) 0.242(10) 0.222(11) -0.051(7) -0.080(7) -0.031(7)
C14 0.192(5) 0.187(5) 0.192(5) 0.002(2) 0.000(2) -0.001(2)
C21A 0.58(5) 0.27(3) 0.50(4) 0.05(3) 0.36(4) -0.11(3)
C13A 0.271(8) 0.269(8) 0.271(8) -0.001(2) -0.001(2) 0.000(2)
C24 0.184(5) 0.188(5) 0.188(5) 0.000(2) -0.004(2) 0.000(2)
C18 0.221(12) 0.258(13) 0.193(11) -0.093(10) -0.078(11) -0.044(8)

loop_
_atom_type_symbol
_atom_type_description
_atom_type_scat_dispersion_real
_atom_type_scat_dispersion_imag
_atom_type_scat_source
C C 0.0033 0.0016 'International Tables Vol C Tables 4.2.6.8 and 6.1.1.4'
H H 0.0000 0.0000 'International Tables Vol C Tables 4.2.6.8 and 6.1.1.4'
N N 0.0061 0.0033 'International Tables Vol C Tables 4.2.6.8 and 6.1.1.4'
In In -0.7276 1.3100 'International Tables Vol C Tables 4.2.6.8 and 6.1.1.4'

loop_
_geom_angle_atom_site_label_1
_geom_angle_atom_site_label_2
_geom_angle_atom_site_label_3
_geom_angle
_geom_angle_site_symmetry_1
_geom_angle_site_symmetry_3
_geom_angle_publ_flag
N10 In1 N10 89(3) . 7_565 ?
N10 In1 N9 65.8(17) . . ?
N10 In1 N9 65.8(17) 7_565 . ?
N10 In1 N7A 159.9(15) . 7_565 ?
N10 In1 N7A 103.5(14) 7_565 7_565 ?
N9 In1 N7A 104.3(12) . 7_565 ?
N10 In1 N7A 103.5(14) . . ?
N10 In1 N7A 159.9(15) 7_565 . ?
N9 In1 N7A 104.3(12) . . ?
N7A In1 N7A 60.7(11) 7_565 . ?
N10 In1 N8 97.2(16) . 7_565 ?
N10 In1 N8 26.0(15) 7_565 7_565 ?
N9 In1 N8 91.7(16) . 7_565 ?
N7A In1 N8 100.7(13) 7_565 7_565 ?
N7A In1 N8 157.7(15) . 7_565 ?
N10 In1 N8 26.0(15) . . ?
N10 In1 N8 97.2(16) 7_565 . ?
N9 In1 N8 91.7(16) . . ?
N7A In1 N8 157.7(15) 7_565 . ?
N7A In1 N8 100.7(13) . . ?
N8 In1 N8 94(2) 7_565 . ?
N10 In1 N6 102(2) . . ?
N10 In1 N6 84.8(17) 7_565 . ?
N9 In1 N6 147.7(17) . . ?
N7A In1 N6 95.0(17) 7_565 . ?
N7A In1 N6 107.7(13) . . ?
N8 In1 N6 59.0(15) 7_565 . ?
N8 In1 N6 78.4(18) . . ?
N10 In1 N6 84.8(17) . 7_565 ?
N10 In1 N6 102(2) 7_565 7_565 ?
N9 In1 N6 147.7(17) . 7_565 ?
N7A In1 N6 107.7(13) 7_565 7_565 ?
N7A In1 N6 95.0(17) . 7_565 ?
N8 In1 N6 78.4(18) 7_565 7_565 ?
N8 In1 N6 59.0(15) . 7_565 ?
N6 In1 N6 24.7(17) . 7_565 ?
N10 In1 N7 152.2(18) . 7_565 ?
N10 In1 N7 101.2(17) 7_565 7_565 ?
N9 In1 N7 141.9(13) . 7_565 ?
N7A In1 N7 41.4(9) 7_565 7_565 ?
N7A In1 N7 75.5(11) . 7_565 ?
N8 In1 N7 82.3(17) 7_565 7_565 ?
N8 In1 N7 126.2(17) . 7_565 ?
N6 In1 N7 53.9(17) . 7_565 ?
N6 In1 N7 67.8(14) 7_565 7_565 ?
N10 In1 N7 101.2(17) . . ?
N10 In1 N7 152.2(18) 7_565 . ?
N9 In1 N7 141.9(13) . . ?
N7A In1 N7 75.5(11) 7_565 . ?
N7A In1 N7 41.4(9) . . ?
N8 In1 N7 126.2(17) 7_565 . ?
N8 In1 N7 82.3(17) . . ?
N6 In1 N7 67.8(14) . . ?
N6 In1 N7 53.9(17) 7_565 . ?
N7 In1 N7 59(2) 7_565 . ?
N10 In1 N3 33.0(15) . . ?
N10 In1 N3 82.0(16) 7_565 . ?
N9 In1 N3 34.2(9) . . ?
N7A In1 N3 132.0(8) 7_565 . ?
N7A In1 N3 99.4(9) . . ?
N8 In1 N3 102.5(16) 7_565 . ?
N8 In1 N3 58.9(14) . . ?
N6 In1 N3 133.0(16) . . ?
N6 In1 N3 117.9(11) 7_565 . ?
N7 In1 N3 173.0(11) 7_565 . ?
N7 In1 N3 119.9(15) . . ?
C24 C2 N8 88(2) . . ?
C24 C2 C14 159.6(17) . . ?
N8 C2 C14 111.9(19) . . ?
C24 C2 N10 98(2) . . ?
N8 C2 N10 35(2) . . ?
C14 C2 N10 100(2) . . ?
N10 N3 N9 107(3) . . ?
N10 N3 In1 52(2) . . ?
N9 N3 In1 57.7(14) . . ?
N7 N4 N7 71(3) . 7_565 ?
N7 N4 N7A 104.8(17) . 7_565 ?
N7 N4 N7A 51.8(15) 7_565 7_565 ?
N7 N4 N7A 51.8(15) . . ?
N7 N4 N7A 104.8(17) 7_565 . ?
N7A N4 N7A 97.1(19) 7_565 . ?
C5A C5 C5A 134(4) 7_565 . ?
C5A C5 N6 91(2) 7_565 . ?
C5A C5 N6 126(2) . . ?
C5A C5 N6 126(2) 7_565 7_565 ?
C5A C5 N6 91(2) . 7_565 ?
N6 C5 N6 36(3) . 7_565 ?
N6 N6 N11 146(3) 7_565 7_565 ?
N6 N6 C5 72.2(15) 7_565 . ?
N11 N6 C5 117(3) 7_565 . ?
N6 N6 In1 77.6(8) 7_565 . ?
N11 N6 In1 100.8(17) 7_565 . ?
C5 N6 In1 142(2) . . ?
N7A N7 N4 42.0(13) . . ?
N7A N7 C18 36.1(11) . . ?
N4 N7 C18 61.6(13) . . ?
N7A N7 In1 56.6(10) . . ?
N4 N7 In1 71.0(13) . . ?
C18 N7 In1 89.7(13) . . ?
N10 N8 C2 81(4) . . ?
N10 N8 N11 167(5) . . ?
C2 N8 N11 112(4) . . ?
N10 N8 In1 71(4) . . ?
C2 N8 In1 151(3) . . ?
N11 N8 In1 96.3(18) . . ?
C11 N9 N3 101.4(19) . . ?
C11 N9 N3 101.4(19) . 7_565 ?
N3 N9 N3 126(4) . 7_565 ?
C11 N9 In1 158(4) . . ?
N3 N9 In1 88.1(16) . . ?
N3 N9 In1 88.1(16) 7_565 . ?
N8 N10 N3 173(6) . . ?
N8 N10 C2 64(3) . . ?
N3 N10 C2 117(3) . . ?
N8 N10 In1 83(4) . . ?
N3 N10 In1 95(3) . . ?
C2 N10 In1 147(3) . . ?
C21A C11 C21A 134(7) 7_565 . ?
C21A C11 N9 102(2) 7_565 . ?
C21A C11 N9 102(2) . . ?
N6 N11 N8 103(2) 7_565 . ?
N7 N7A C18 98(2) . . ?
N7 N7A N4 86(2) . . ?
C18 N7A N4 108.8(13) . . ?
N7 N7A In1 82.0(12) . . ?
C18 N7A In1 153.3(16) . . ?
N4 N7A In1 97.9(13) . . ?
C13A C18 C13 92(2) . . ?
C13A C18 N7A 102.6(19) . . ?
C13 C18 N7A 113.4(19) . . ?
C13A C18 N7 65.3(18) . . ?
C13 C18 N7 137.2(19) . . ?
N7A C18 N7 46.2(14) . . ?

loop_
_geom_bond_atom_site_label_1
_geom_bond_atom_site_label_2
_geom_bond_distance
_geom_bond_site_symmetry_2
_geom_bond_publ_flag
In1 N10 2.11(5) . ?
In1 N10 2.11(5) 7_565 ?
In1 N9 2.26(3) . ?
In1 N7A 2.245(14) 7_565 ?
In1 N7A 2.245(14) . ?
In1 N8 2.22(4) 7_565 ?
In1 N8 2.22(4) . ?
In1 N6 2.21(4) . ?
In1 N6 2.21(4) 7_565 ?
In1 N7 2.66(3) 7_565 ?
In1 N7 2.66(3) . ?
In1 N3 2.67(2) . ?
C2 C24 1.47(2) . ?
C2 N8 1.53(3) . ?
C2 C14 1.527(9) . ?
C2 N10 1.68(5) . ?
N3 N10 1.46(5) . ?
N3 N9 1.50(4) . ?
N4 N7 2.26(5) . ?
N4 N7 2.26(5) 7_565 ?
N4 N7A 1.51(2) 7_565 ?
N4 N7A 1.51(2) . ?
C5 C5A 1.30(2) 7_565 ?
C5 C5A 1.30(2) . ?
C5 N6 1.55(3) . ?
C5 N6 1.55(3) 7_565 ?
N6 N6 0.95(7) 7_565 ?
N6 N11 1.33(4) 7_565 ?
N7 N7A 1.78(4) . ?
N7 C18 2.44(5) . ?
N8 N10 0.98(6) . ?
N8 N11 1.46(5) . ?
N9 C11 1.35(4) . ?
C11 C21A 1.25(4) 7_565 ?
C11 C21A 1.25(4) . ?
C13 C18 1.543(10) . ?
N7A C18 1.45(2) . ?
C13A C18 1.533(10) . ?
